data_4084562
loop_
_publ_author_name
'Li, Lei'
'Liu, Bo'
'Liu, Dongtao'
'Wu, Chunji'
'Li, Shihui'
'Liu, Bo'
'Cui, Dongmei'

_publ_section_title
;
 Copolymerization of \e-Caprolactone andl-Lactide Catalyzed by
 Multinuclear Aluminum Complexes: An Immortal Approach
;
_journal_issue 22
_journal_name_full Organometallics
_journal_page_first 6474
_journal_paper_doi 10.1021/om5008264
_journal_volume 33
_journal_year 2014
_chemical_formula_sum 'C50 H82 Al2 N2 O4'
_chemical_formula_weight 829.13
_chemical_name_systematic
;
 ?
;
_space_group_crystal_system monoclinic
_space_group_IT_number 15
_space_group_name_Hall '-C 2yc'
_space_group_name_H-M_alt 'C 1 2/c 1'
_symmetry_space_group_name_Hall '-C 2yc'
_symmetry_space_group_name_H-M 'C 1 2/c 1'
_atom_sites_solution_hydrogens geom
_audit_creation_method SHELXL-2013
_cell_angle_alpha 90
_cell_angle_beta 125.997(3)
_cell_angle_gamma 90
_cell_formula_units_Z 4
_cell_length_a 25.582(4)
_cell_length_b 12.1873(18)
_cell_length_c 19.944(3)
_cell_measurement_temperature 195(2)
_cell_volume 5030.7(13)
_computing_structure_refinement 'SHELXL-2013 (Sheldrick, 2013)'
_diffrn_ambient_temperature 195(2)
_diffrn_measured_fraction_theta_full 0.982
_diffrn_measured_fraction_theta_max 0.998
_diffrn_radiation_type MoK\a
_diffrn_radiation_wavelength 0.71073
_diffrn_reflns_av_R_equivalents 0.1110
_diffrn_reflns_av_unetI/netI 0.1232
_diffrn_reflns_Laue_measured_fraction_full 0.982
_diffrn_reflns_Laue_measured_fraction_max 0.998
_diffrn_reflns_limit_h_max 30
_diffrn_reflns_limit_h_min -26
_diffrn_reflns_limit_k_max 14
_diffrn_reflns_limit_k_min -14
_diffrn_reflns_limit_l_max 16
_diffrn_reflns_limit_l_min -23
_diffrn_reflns_number 14775
_diffrn_reflns_point_group_measured_fraction_full 0.982
_diffrn_reflns_point_group_measured_fraction_max 0.998
_diffrn_reflns_theta_full 25.242
_diffrn_reflns_theta_max 25.063
_diffrn_reflns_theta_min 1.939
_exptl_absorpt_coefficient_mu 0.100
_exptl_crystal_density_diffrn 1.095
_exptl_crystal_F_000 1816
_exptl_crystal_size_max 0.070
_exptl_crystal_size_mid 0.060
_exptl_crystal_size_min 0.040
_refine_diff_density_max 0.324
_refine_diff_density_min -0.278
_refine_diff_density_rms 0.058
_refine_ls_extinction_method none
_refine_ls_goodness_of_fit_ref 1.029
_refine_ls_hydrogen_treatment constr
_refine_ls_matrix_type full
_refine_ls_number_parameters 272
_refine_ls_number_reflns 4462
_refine_ls_number_restraints 0
_refine_ls_restrained_S_all 1.029
_refine_ls_R_factor_all 0.1785
_refine_ls_R_factor_gt 0.0945
_refine_ls_shift/su_max 0.000
_refine_ls_shift/su_mean 0.000
_refine_ls_structure_factor_coef Fsqd
_refine_ls_weighting_details
;
 w=1/[\s^2^(Fo^2^)+(0.0858P)^2^+5.3869P]
 where P=(Fo^2^+2Fc^2^)/3
;
_refine_ls_weighting_scheme calc
_refine_ls_wR_factor_gt 0.1891
_refine_ls_wR_factor_ref 0.2317
_reflns_Friedel_coverage 0.000
_reflns_number_gt 2308
_reflns_number_total 4462
_reflns_threshold_expression 'I > 2\s(I)'
_cod_data_source_file om5008264_si_002.cif
_cod_data_source_block 1
_cod_depositor_comments 'Adding full bibliography for 4084562--4084564.cif.'
_cod_original_cell_volume 5030.6(13)
_cod_database_code 4084562
_shelx_space_group_comment
;
The symmetry employed for this shelxl refinement is uniquely defined
by the following loop, which should always be used as a source of
symmetry information in preference to the above space-group names.
They are only intended as comments.
;
_shelx_estimated_absorpt_t_min 0.993
_shelx_estimated_absorpt_t_max 0.996
_shelxl_version_number 2013-2

loop_
_space_group_symop_operation_xyz
'x, y, z'
'-x, y, -z+1/2'
'x+1/2, y+1/2, z'
'-x+1/2, y+1/2, -z+1/2'
'-x, -y, -z'
'x, -y, z-1/2'
'-x+1/2, -y+1/2, -z'
'x+1/2, -y+1/2, z-1/2'

loop_
_atom_site_label
_atom_site_type_symbol
_atom_site_fract_x
_atom_site_fract_y
_atom_site_fract_z
_atom_site_U_iso_or_equiv
_atom_site_adp_type
_atom_site_occupancy
_atom_site_site_symmetry_order
_atom_site_calc_flag
_atom_site_refinement_flags_posn
_atom_site_refinement_flags_adp
_atom_site_refinement_flags_occupancy
Al1 Al 0.57783(7) 0.28769(12) 1.16356(9) 0.0395(4) Uani 1 1 d . . .
N1 N 0.48600(17) 0.3415(3) 1.1175(2) 0.0322(9) Uani 1 1 d . . .
O1 O 0.56801(14) 0.2887(3) 1.06928(18) 0.0440(9) Uani 1 1 d . . .
O2 O 0.1899(3) 0.0847(8) 0.0177(5) 0.176(3) Uani 1 1 d . . .
C1 C 0.6386(2) 0.3997(5) 1.2368(3) 0.0616(17) Uani 1 1 d . . .
H1A H 0.6809 0.3844 1.2488 0.092 Uiso 1 1 calc R U .
H1B H 0.6423 0.3998 1.2885 0.092 Uiso 1 1 calc R U .
H1C H 0.6233 0.4716 1.2100 0.092 Uiso 1 1 calc R U .
C2 C 0.5863(3) 0.1404(4) 1.2074(4) 0.0668(18) Uani 1 1 d . . .
H2A H 0.5526 0.0929 1.1632 0.100 Uiso 1 1 calc R U .
H2B H 0.5817 0.1437 1.2527 0.100 Uiso 1 1 calc R U .
H2C H 0.6289 0.1106 1.2281 0.100 Uiso 1 1 calc R U .
C3 C 0.5121(2) 0.2812(4) 0.9911(3) 0.0388(12) Uani 1 1 d . . .
C4 C 0.5072(2) 0.2171(4) 0.9293(3) 0.0359(12) Uani 1 1 d . . .
C5 C 0.4467(2) 0.2121(4) 0.8534(3) 0.0372(12) Uani 1 1 d . . .
H5 H 0.4424 0.1690 0.8107 0.045 Uiso 1 1 calc R U .
C6 C 0.3919(2) 0.2662(4) 0.8361(3) 0.0339(11) Uani 1 1 d . . .
C7 C 0.3997(2) 0.3304(4) 0.8981(3) 0.0351(12) Uani 1 1 d . . .
H7 H 0.3636 0.3700 0.8878 0.042 Uiso 1 1 calc R U .
C8 C 0.4585(2) 0.3391(4) 0.9751(3) 0.0323(11) Uani 1 1 d . . .
C9 C 0.4660(2) 0.4091(4) 1.0424(3) 0.0362(12) Uani 1 1 d . . .
H9A H 0.4245 0.4462 1.0209 0.043 Uiso 1 1 calc R U .
H9B H 0.4989 0.4664 1.0587 0.043 Uiso 1 1 calc R U .
C10 C 0.4387(2) 0.2491(4) 1.0901(3) 0.0428(13) Uani 1 1 d . . .
H10A H 0.4535 0.2000 1.1371 0.064 Uiso 1 1 calc R U .
H10B H 0.4354 0.2080 1.0456 0.064 Uiso 1 1 calc R U .
H10C H 0.3962 0.2789 1.0699 0.064 Uiso 1 1 calc R U .
C11 C 0.5661(2) 0.1545(4) 0.9465(3) 0.0426(13) Uani 1 1 d . . .
C12 C 0.6218(2) 0.2351(4) 0.9753(3) 0.0527(15) Uani 1 1 d . . .
H12A H 0.6594 0.1948 0.9869 0.079 Uiso 1 1 calc R U .
H12B H 0.6332 0.2727 1.0257 0.079 Uiso 1 1 calc R U .
H12C H 0.6082 0.2893 0.9316 0.079 Uiso 1 1 calc R U .
C13 C 0.5868(3) 0.0662(4) 1.0124(3) 0.0547(15) Uani 1 1 d . . .
H13A H 0.6231 0.0243 1.0212 0.082 Uiso 1 1 calc R U .
H13B H 0.5504 0.0167 0.9936 0.082 Uiso 1 1 calc R U .
H13C H 0.6001 0.1012 1.0644 0.082 Uiso 1 1 calc R U .
C14 C 0.5510(2) 0.0987(4) 0.8681(3) 0.0518(15) Uani 1 1 d . . .
H14A H 0.5370 0.1541 0.8250 0.078 Uiso 1 1 calc R U .
H14B H 0.5164 0.0447 0.8485 0.078 Uiso 1 1 calc R U .
H14C H 0.5898 0.0617 0.8807 0.078 Uiso 1 1 calc R U .
C15 C 0.3265(2) 0.2480(4) 0.7520(3) 0.0413(13) Uani 1 1 d . . .
C16 C 0.2726(2) 0.3178(5) 0.7417(3) 0.0590(16) Uani 1 1 d . . .
H16A H 0.2652 0.2955 0.7827 0.089 Uiso 1 1 calc R U .
H16B H 0.2328 0.3075 0.6858 0.089 Uiso 1 1 calc R U .
H16C H 0.2851 0.3954 0.7499 0.089 Uiso 1 1 calc R U .
C17 C 0.3312(3) 0.2775(5) 0.6812(3) 0.0666(18) Uani 1 1 d . . .
H17A H 0.3456 0.3537 0.6874 0.100 Uiso 1 1 calc R U .
H17B H 0.2888 0.2688 0.6281 0.100 Uiso 1 1 calc R U .
H17C H 0.3624 0.2287 0.6828 0.100 Uiso 1 1 calc R U .
C18 C 0.3068(3) 0.1282(5) 0.7446(4) 0.075(2) Uani 1 1 d . . .
H18A H 0.3394 0.0813 0.7478 0.112 Uiso 1 1 calc R U .
H18B H 0.2649 0.1164 0.6914 0.112 Uiso 1 1 calc R U .
H18C H 0.3037 0.1096 0.7899 0.112 Uiso 1 1 calc R U .
C19 C 0.4912(2) 0.4064(4) 1.1833(3) 0.0322(11) Uani 1 1 d . . .
C20 C 0.4921(2) 0.5196(4) 1.1842(3) 0.0380(12) Uani 1 1 d . . .
H20 H 0.4873 0.5593 1.1399 0.046 Uiso 1 1 calc R U .
C21 C 0.5000 0.5743(5) 1.2500 0.0391(17) Uani 1 2 d S T P
H21 H 0.5000 0.6523 1.2500 0.047 Uiso 1 2 calc R U P
C22 C 0.5000 0.3517(5) 1.2500 0.0334(16) Uani 1 2 d S T P
H22 H 0.5000 0.2737 1.2500 0.040 Uiso 1 2 calc R U P
C23 C 0.2491(4) 0.1201(9) 0.0779(5) 0.138(4) Uani 1 1 d . . .
H23A H 0.2636 0.0871 0.1316 0.165 Uiso 1 1 calc R U .
H23B H 0.2493 0.2009 0.0828 0.165 Uiso 1 1 calc R U .
C24 C 0.2919(4) 0.0867(10) 0.0555(7) 0.158(4) Uani 1 1 d . . .
H24A H 0.3097 0.1518 0.0456 0.189 Uiso 1 1 calc R U .
H24B H 0.3282 0.0420 0.1001 0.189 Uiso 1 1 calc R U .
C25 C 0.2535(4) 0.0250(11) -0.0170(6) 0.172(6) Uani 1 1 d . . .
H25A H 0.2460 0.0657 -0.0648 0.207 Uiso 1 1 calc R U .
H25B H 0.2749 -0.0454 -0.0117 0.207 Uiso 1 1 calc R U .
C26 C 0.1958(6) 0.0062(10) -0.0281(7) 0.163(4) Uani 1 1 d . . .
H26A H 0.1954 -0.0684 -0.0088 0.196 Uiso 1 1 calc R U .
H26B H 0.1594 0.0123 -0.0876 0.196 Uiso 1 1 calc R U .

loop_
_atom_site_aniso_label
_atom_site_aniso_U_11
_atom_site_aniso_U_22
_atom_site_aniso_U_33
_atom_site_aniso_U_23
_atom_site_aniso_U_13
_atom_site_aniso_U_12
Al1 0.0390(8) 0.0394(8) 0.0317(8) -0.0004(7) 0.0160(7) 0.0019(7)
N1 0.034(2) 0.035(2) 0.027(2) 0.0002(17) 0.0180(18) -0.0054(18)
O1 0.0301(18) 0.065(2) 0.0293(18) 0.0006(17) 0.0134(16) 0.0009(17)
O2 0.086(5) 0.283(10) 0.165(7) -0.076(7) 0.077(5) 0.005(5)
C1 0.042(3) 0.069(4) 0.058(4) -0.020(3) 0.020(3) -0.006(3)
C2 0.080(4) 0.058(4) 0.065(4) 0.018(3) 0.044(4) 0.021(3)
C3 0.037(3) 0.042(3) 0.039(3) 0.005(2) 0.022(2) -0.002(2)
C4 0.036(3) 0.039(3) 0.037(3) 0.000(2) 0.024(2) 0.000(2)
C5 0.041(3) 0.043(3) 0.028(3) 0.001(2) 0.020(2) -0.003(2)
C6 0.031(3) 0.040(3) 0.029(3) 0.002(2) 0.017(2) 0.000(2)
C7 0.029(3) 0.043(3) 0.035(3) 0.006(2) 0.019(2) 0.004(2)
C8 0.034(3) 0.035(3) 0.031(3) 0.002(2) 0.022(2) 0.001(2)
C9 0.040(3) 0.032(3) 0.035(3) 0.007(2) 0.021(2) 0.000(2)
C10 0.047(3) 0.046(3) 0.037(3) -0.008(2) 0.026(3) -0.018(2)
C11 0.041(3) 0.049(3) 0.038(3) 0.003(2) 0.023(3) 0.007(2)
C12 0.040(3) 0.066(4) 0.058(4) 0.000(3) 0.032(3) 0.001(3)
C13 0.048(3) 0.058(4) 0.061(4) 0.010(3) 0.034(3) 0.014(3)
C14 0.042(3) 0.068(4) 0.049(3) -0.002(3) 0.029(3) 0.011(3)
C15 0.035(3) 0.047(3) 0.037(3) -0.005(2) 0.018(2) 0.000(2)
C16 0.034(3) 0.077(4) 0.051(3) -0.013(3) 0.016(3) 0.001(3)
C17 0.052(4) 0.100(5) 0.038(3) -0.010(3) 0.021(3) -0.003(3)
C18 0.046(4) 0.059(4) 0.085(5) -0.011(3) 0.019(3) -0.009(3)
C19 0.025(2) 0.040(3) 0.029(3) -0.003(2) 0.015(2) -0.005(2)
C20 0.048(3) 0.030(3) 0.036(3) 0.002(2) 0.025(2) -0.002(2)
C21 0.045(4) 0.027(4) 0.047(4) 0.000 0.028(4) 0.000
C22 0.034(4) 0.036(4) 0.032(4) 0.000 0.020(3) 0.000
C23 0.072(6) 0.191(10) 0.105(7) -0.040(7) 0.027(6) 0.021(6)
C24 0.076(6) 0.219(12) 0.177(11) -0.050(9) 0.074(7) -0.013(7)
C25 0.053(5) 0.292(15) 0.147(9) -0.117(10) 0.045(6) -0.028(7)
C26 0.140(10) 0.175(11) 0.208(12) -0.073(9) 0.121(9) -0.051(8)

loop_
_atom_type_symbol
_atom_type_description
_atom_type_scat_dispersion_real
_atom_type_scat_dispersion_imag
_atom_type_scat_source
C C 0.0033 0.0016 'International Tables Vol C Tables 4.2.6.8 and 6.1.1.4'
H H 0.0000 0.0000 'International Tables Vol C Tables 4.2.6.8 and 6.1.1.4'
N N 0.0061 0.0033 'International Tables Vol C Tables 4.2.6.8 and 6.1.1.4'
O O 0.0106 0.0060 'International Tables Vol C Tables 4.2.6.8 and 6.1.1.4'
Al Al 0.0645 0.0514 'International Tables Vol C Tables 4.2.6.8 and 6.1.1.4'

loop_
_geom_angle_atom_site_label_1
_geom_angle_atom_site_label_2
_geom_angle_atom_site_label_3
_geom_angle
_geom_angle_site_symmetry_1
_geom_angle_site_symmetry_3
O1 Al1 C1 110.6(2) . .
O1 Al1 C2 113.4(2) . .
C1 Al1 C2 118.9(3) . .
O1 Al1 N1 96.48(15) . .
C1 Al1 N1 108.1(2) . .
C2 Al1 N1 106.8(2) . .
C19 N1 C10 111.0(3) . .
C19 N1 C9 113.1(3) . .
C10 N1 C9 108.5(3) . .
C19 N1 Al1 107.0(2) . .
C10 N1 Al1 112.8(3) . .
C9 N1 Al1 104.4(3) . .
C3 O1 Al1 128.3(3) . .
C23 O2 C26 107.9(8) . .
Al1 C1 H1A 109.5 . .
Al1 C1 H1B 109.5 . .
H1A C1 H1B 109.5 . .
Al1 C1 H1C 109.5 . .
H1A C1 H1C 109.5 . .
H1B C1 H1C 109.5 . .
Al1 C2 H2A 109.5 . .
Al1 C2 H2B 109.5 . .
H2A C2 H2B 109.5 . .
Al1 C2 H2C 109.5 . .
H2A C2 H2C 109.5 . .
H2B C2 H2C 109.5 . .
O1 C3 C8 117.1(4) . .
O1 C3 C4 122.2(4) . .
C8 C3 C4 120.7(4) . .
C5 C4 C3 116.6(4) . .
C5 C4 C11 122.6(4) . .
C3 C4 C11 120.8(4) . .
C4 C5 C6 124.1(4) . .
C4 C5 H5 117.9 . .
C6 C5 H5 117.9 . .
C7 C6 C5 116.9(4) . .
C7 C6 C15 123.6(4) . .
C5 C6 C15 119.5(4) . .
C6 C7 C8 122.0(4) . .
C6 C7 H7 119.0 . .
C8 C7 H7 119.0 . .
C7 C8 C3 119.6(4) . .
C7 C8 C9 121.2(4) . .
C3 C8 C9 119.2(4) . .
C8 C9 N1 111.5(3) . .
C8 C9 H9A 109.3 . .
N1 C9 H9A 109.3 . .
C8 C9 H9B 109.3 . .
N1 C9 H9B 109.3 . .
H9A C9 H9B 108.0 . .
N1 C10 H10A 109.5 . .
N1 C10 H10B 109.5 . .
H10A C10 H10B 109.5 . .
N1 C10 H10C 109.5 . .
H10A C10 H10C 109.5 . .
H10B C10 H10C 109.5 . .
C13 C11 C14 108.4(4) . .
C13 C11 C4 109.9(4) . .
C14 C11 C4 111.5(4) . .
C13 C11 C12 110.6(4) . .
C14 C11 C12 106.7(4) . .
C4 C11 C12 109.7(4) . .
C11 C12 H12A 109.5 . .
C11 C12 H12B 109.5 . .
H12A C12 H12B 109.5 . .
C11 C12 H12C 109.5 . .
H12A C12 H12C 109.5 . .
H12B C12 H12C 109.5 . .
C11 C13 H13A 109.5 . .
C11 C13 H13B 109.5 . .
H13A C13 H13B 109.5 . .
C11 C13 H13C 109.5 . .
H13A C13 H13C 109.5 . .
H13B C13 H13C 109.5 . .
C11 C14 H14A 109.5 . .
C11 C14 H14B 109.5 . .
H14A C14 H14B 109.5 . .
C11 C14 H14C 109.5 . .
H14A C14 H14C 109.5 . .
H14B C14 H14C 109.5 . .
C18 C15 C16 107.5(4) . .
C18 C15 C17 109.7(5) . .
C16 C15 C17 107.5(4) . .
C18 C15 C6 109.2(4) . .
C16 C15 C6 112.6(4) . .
C17 C15 C6 110.3(4) . .
C15 C16 H16A 109.5 . .
C15 C16 H16B 109.5 . .
H16A C16 H16B 109.5 . .
C15 C16 H16C 109.5 . .
H16A C16 H16C 109.5 . .
H16B C16 H16C 109.5 . .
C15 C17 H17A 109.5 . .
C15 C17 H17B 109.5 . .
H17A C17 H17B 109.5 . .
C15 C17 H17C 109.5 . .
H17A C17 H17C 109.5 . .
H17B C17 H17C 109.5 . .
C15 C18 H18A 109.5 . .
C15 C18 H18B 109.5 . .
H18A C18 H18B 109.5 . .
C15 C18 H18C 109.5 . .
H18A C18 H18C 109.5 . .
H18B C18 H18C 109.5 . .
C20 C19 C22 118.6(5) . .
C20 C19 N1 122.7(4) . .
C22 C19 N1 118.5(4) . .
C21 C20 C19 119.2(5) . .
C21 C20 H20 120.4 . .
C19 C20 H20 120.4 . .
C20 C21 C20 122.1(6) . 2_657
C20 C21 H21 118.9 . .
C20 C21 H21 118.9 2_657 .
C19 C22 C19 122.3(6) 2_657 .
C19 C22 H22 118.9 2_657 .
C19 C22 H22 118.9 . .
O2 C23 C24 107.1(8) . .
O2 C23 H23A 110.3 . .
C24 C23 H23A 110.3 . .
O2 C23 H23B 110.3 . .
C24 C23 H23B 110.3 . .
H23A C23 H23B 108.6 . .
C25 C24 C23 105.5(8) . .
C25 C24 H24A 110.6 . .
C23 C24 H24A 110.6 . .
C25 C24 H24B 110.6 . .
C23 C24 H24B 110.6 . .
H24A C24 H24B 108.8 . .
C26 C25 C24 107.1(9) . .
C26 C25 H25A 110.3 . .
C24 C25 H25A 110.3 . .
C26 C25 H25B 110.3 . .
C24 C25 H25B 110.3 . .
H25A C25 H25B 108.6 . .
C25 C26 O2 107.4(9) . .
C25 C26 H26A 110.2 . .
O2 C26 H26A 110.2 . .
C25 C26 H26B 110.2 . .
O2 C26 H26B 110.2 . .
H26A C26 H26B 108.5 . .

loop_
_geom_bond_atom_site_label_1
_geom_bond_atom_site_label_2
_geom_bond_distance
_geom_bond_site_symmetry_2
Al1 O1 1.745(3) .
Al1 C1 1.934(5) .
Al1 C2 1.952(5) .
Al1 N1 2.063(4) .
N1 C19 1.471(5) .
N1 C10 1.502(5) .
N1 C9 1.511(5) .
O1 C3 1.365(5) .
O2 C23 1.337(9) .
O2 C26 1.391(10) .
C1 H1A 0.9800 .
C1 H1B 0.9800 .
C1 H1C 0.9800 .
C2 H2A 0.9800 .
C2 H2B 0.9800 .
C2 H2C 0.9800 .
C3 C8 1.400(6) .
C3 C4 1.402(6) .
C4 C5 1.391(6) .
C4 C11 1.537(6) .
C5 C6 1.397(6) .
C5 H5 0.9500 .
C6 C7 1.376(6) .
C6 C15 1.538(6) .
C7 C8 1.385(6) .
C7 H7 0.9500 .
C8 C9 1.505(6) .
C9 H9A 0.9900 .
C9 H9B 0.9900 .
C10 H10A 0.9800 .
C10 H10B 0.9800 .
C10 H10C 0.9800 .
C11 C13 1.531(7) .
C11 C14 1.531(6) .
C11 C12 1.538(7) .
C12 H12A 0.9800 .
C12 H12B 0.9800 .
C12 H12C 0.9800 .
C13 H13A 0.9800 .
C13 H13B 0.9800 .
C13 H13C 0.9800 .
C14 H14A 0.9800 .
C14 H14B 0.9800 .
C14 H14C 0.9800 .
C15 C18 1.524(7) .
C15 C16 1.528(7) .
C15 C17 1.529(7) .
C16 H16A 0.9800 .
C16 H16B 0.9800 .
C16 H16C 0.9800 .
C17 H17A 0.9800 .
C17 H17B 0.9800 .
C17 H17C 0.9800 .
C18 H18A 0.9800 .
C18 H18B 0.9800 .
C18 H18C 0.9800 .
C19 C20 1.380(6) .
C19 C22 1.382(5) .
C20 C21 1.377(5) .
C20 H20 0.9500 .
C21 C20 1.377(5) 2_657
C21 H21 0.9500 .
C22 C19 1.382(5) 2_657
C22 H22 0.9500 .
C23 C24 1.462(11) .
C23 H23A 0.9900 .
C23 H23B 0.9900 .
C24 C25 1.396(11) .
C24 H24A 0.9900 .
C24 H24B 0.9900 .
C25 C26 1.376(11) .
C25 H25A 0.9900 .
C25 H25B 0.9900 .
C26 H26A 0.9900 .
C26 H26B 0.9900 .
